data_2311578
loop_
_publ_author_name
'Weil, Matthias'

_publ_section_title
;
 Crystal structures of the triple perovskites
 Ba<sub>2</sub>K<sub>2</sub>Te<sub>2</sub>O<sub>9</sub> and
 Ba<sub>2</sub>KNaTe<sub>2</sub>O<sub>9</sub>, and redetermination of the
 double perovskite Ba<sub>2</sub>CaTeO<sub>6</sub>.
;
_journal_coeditor_code PJ2054
_journal_issue 'Pt 7'
_journal_name_full 'Acta crystallographica. Section E, Crystallographic communications'
_journal_page_first 1006
_journal_page_last 1009
_journal_paper_doi 10.1107/S2056989018009064
_journal_volume 74
_journal_year 2018
_chemical_formula_iupac 'Ba2 K Na Te2 O9'
_chemical_formula_moiety 'Ba2 K Na O9 Te2'
_chemical_formula_sum 'Ba2 K Na O9 Te2'
_chemical_formula_weight 735.97
_chemical_name_systematic
;
Dibarium potassium sodium nonaoxidoditellurate
;
_space_group_crystal_system hexagonal
_space_group_IT_number 194
_space_group_name_Hall '-P 6c 2c'
_space_group_name_H-M_alt 'P 63/m m c'
_audit_creation_method SHELXL-2014/7
_cell_angle_alpha 90
_cell_angle_beta 90
_cell_angle_gamma 120
_cell_formula_units_Z 2
_cell_length_a 5.9625(3)
_cell_length_b 5.9625(3)
_cell_length_c 14.9396(8)
_cell_measurement_reflns_used 9985
_cell_measurement_temperature 293(2)
_cell_measurement_theta_max 42.921
_cell_measurement_theta_min 2.730
_cell_volume 459.97(4)
_computing_cell_refinement
;
SAINT (Bruker, 2015)
;
_computing_data_collection
;
APEX2 (Bruker, 2015)
;
_computing_data_reduction
;
SAINT (Bruker, 2015)
;
_computing_molecular_graphics
;
ATOMS for Windows (Dowty, 2006)
;
_computing_publication_material
;
publCIF (Westrip, 2010)
;
_computing_structure_refinement
;
SHELXL2014 (Sheldrick, 2015)
;
_computing_structure_solution 'coordinates taken from an isotypic compound'
_diffrn_ambient_temperature 293(2)
_diffrn_measured_fraction_theta_full 1.000
_diffrn_measured_fraction_theta_max 0.996
_diffrn_measurement_device_type 'Bruker APEXII CCD'
_diffrn_measurement_method '\w- and \f-scans'
_diffrn_radiation_type MoK\a
_diffrn_radiation_wavelength 0.71073
_diffrn_reflns_av_R_equivalents 0.0294
_diffrn_reflns_limit_h_max 11
_diffrn_reflns_limit_h_min -11
_diffrn_reflns_limit_k_max 8
_diffrn_reflns_limit_k_min -11
_diffrn_reflns_limit_l_max 28
_diffrn_reflns_limit_l_min -28
_diffrn_reflns_number 11701
_diffrn_reflns_theta_full 25.242
_diffrn_reflns_theta_max 43.068
_diffrn_reflns_theta_min 2.727
_exptl_absorpt_coefficient_mu 15.253
_exptl_absorpt_correction_T_max 0.7485
_exptl_absorpt_correction_T_min 0.5400
_exptl_absorpt_correction_type multi-scan
_exptl_absorpt_process_details
;
(<i>SADABS</i>; Bruker, 2015)
;
_exptl_crystal_colour colourless
_exptl_crystal_density_diffrn 5.314
_exptl_crystal_description plate
_exptl_crystal_F_000 636
_exptl_crystal_size_max 0.10
_exptl_crystal_size_mid 0.10
_exptl_crystal_size_min 0.01
_refine_diff_density_max 1.017
_refine_diff_density_min -1.626
_refine_ls_extinction_coef 0.0409(10)
_refine_ls_extinction_expression Fc^*^=kFc[1+0.001xFc^2^\l^3^/sin(2\q)]^-1/4^
_refine_ls_extinction_method
;
SHELXL2014 (Sheldrick, 2015)
;
_refine_ls_goodness_of_fit_ref 1.491
_refine_ls_matrix_type full
_refine_ls_number_parameters 23
_refine_ls_number_reflns 702
_refine_ls_number_restraints 0
_refine_ls_restrained_S_all 1.491
_refine_ls_R_factor_all 0.0192
_refine_ls_R_factor_gt 0.0177
_refine_ls_shift/su_max 0.001
_refine_ls_shift/su_mean 0.000
_refine_ls_structure_factor_coef Fsqd
_refine_ls_weighting_details 'w=1/[\s^2^(Fo^2^)+(0.0075P)^2^+0.5711P] where P=(Fo^2^+2Fc^2^)/3'
_refine_ls_weighting_scheme calc
_refine_ls_wR_factor_gt 0.0335
_refine_ls_wR_factor_ref 0.0339
_reflns_number_gt 669
_reflns_number_total 702
_reflns_threshold_expression 'I > 2\s(I)'
_cod_data_source_file pj2054sup1.cif
_cod_data_source_block II
_cod_original_cell_volume 459.97(5)
_cod_database_code 2311578
_shelx_space_group_comment
;
The symmetry employed for this shelxl refinement is uniquely defined
by the following loop, which should always be used as a source of
symmetry information in preference to the above space-group names.
They are only intended as comments.
;

loop_
_space_group_symop_operation_xyz
'x, y, z'
'-y, x-y, z'
'-x+y, -x, z'
'-x, -y, z+1/2'
'y, -x+y, z+1/2'
'x-y, x, z+1/2'
'y, x, -z'
'x-y, -y, -z'
'-x, -x+y, -z'
'-y, -x, -z+1/2'
'-x+y, y, -z+1/2'
'x, x-y, -z+1/2'
'-x, -y, -z'
'y, -x+y, -z'
'x-y, x, -z'
'x, y, -z-1/2'
'-y, x-y, -z-1/2'
'-x+y, -x, -z-1/2'
'-y, -x, z'
'-x+y, y, z'
'x, x-y, z'
'y, x, z-1/2'
'x-y, -y, z-1/2'
'-x, -x+y, z-1/2'

loop_
_atom_site_type_symbol
_atom_site_label
_atom_site_fract_x
_atom_site_fract_y
_atom_site_fract_z
_atom_site_U_iso_or_equiv
_atom_site_adp_type
_atom_site_calc_flag
_atom_site_occupancy
Ba BaK1 0.3333 0.6667 0.91703(2) 0.01251(6) Uani d 0.5
K KBA1 0.3333 0.6667 0.91703(2) 0.01251(6) Uani d 0.5
Ba Ba1 0.0000 0.0000 0.2500 0.00953(5) Uani d 1
Te Te1 0.3333 0.6667 0.15383(2) 0.00583(5) Uani d 1
Na Na2 0.0000 0.0000 0.0000 0.0110(3) Uani d 1
O O1 0.47381(18) 0.9476(4) 0.2500 0.0101(3) Uani d 1
O O2 0.17638(16) 0.3528(3) 0.40559(12) 0.0195(3) Uani d 1

loop_
_atom_site_aniso_label
_atom_site_aniso_U_11
_atom_site_aniso_U_22
_atom_site_aniso_U_33
_atom_site_aniso_U_12
_atom_site_aniso_U_13
_atom_site_aniso_U_23
BaK1 0.01060(8) 0.01060(8) 0.01631(11) 0.00530(4) 0.000 0.000
KBA1 0.01060(8) 0.01060(8) 0.01631(11) 0.00530(4) 0.000 0.000
Ba1 0.00874(7) 0.00874(7) 0.01112(9) 0.00437(3) 0.000 0.000
Te1 0.00573(5) 0.00573(5) 0.00603(7) 0.00287(3) 0.000 0.000
Na2 0.0118(5) 0.0118(5) 0.0094(7) 0.0059(2) 0.000 0.000
O1 0.0107(5) 0.0060(6) 0.0121(6) 0.0030(3) 0.000 0.000
O2 0.0235(6) 0.0120(6) 0.0192(6) 0.0060(3) 0.0045(3) 0.0089(5)

loop_
_atom_type_symbol
_atom_type_description
_atom_type_scat_dispersion_real
_atom_type_scat_dispersion_imag
_atom_type_scat_source
O O 0.0106 0.0060 'International Tables Vol C Tables 4.2.6.8 and 6.1.1.4'
Na Na 0.0362 0.0249 'International Tables Vol C Tables 4.2.6.8 and 6.1.1.4'
Te Te -0.5308 1.6751 'International Tables Vol C Tables 4.2.6.8 and 6.1.1.4'
Ba Ba -0.3244 2.2819 'International Tables Vol C Tables 4.2.6.8 and 6.1.1.4'
K K 0.2009 0.2494 'International Tables Vol C Tables 4.2.6.8 and 6.1.1.4'

loop_
_geom_angle_atom_site_label_1
_geom_angle_atom_site_label_2
_geom_angle_atom_site_label_3
_geom_angle_site_symmetry_1
_geom_angle_site_symmetry_3
_geom_angle
O2 BaK1 O2 5 4_665 56.05(6)
O2 BaK1 O2 5 6 63.74(7)
O2 BaK1 O2 4_665 6 119.677(7)
O2 BaK1 O2 5 6_665 119.677(7)
O2 BaK1 O2 4_665 6_665 63.74(7)
O2 BaK1 O2 6 6_665 172.40(6)
O2 BaK1 O2 5 4_565 119.676(7)
O2 BaK1 O2 4_665 4_565 172.40(6)
O2 BaK1 O2 6 4_565 56.04(6)
O2 BaK1 O2 6_665 4_565 119.675(7)
O2 BaK1 O2 5 5_565 172.40(6)
O2 BaK1 O2 4_665 5_565 119.676(7)
O2 BaK1 O2 6 5_565 119.675(7)
O2 BaK1 O2 6_665 5_565 56.04(6)
O2 BaK1 O2 4_565 5_565 63.74(6)
O2 BaK1 O2 5 18_567 120.56(3)
O2 BaK1 O2 4_665 18_567 120.56(3)
O2 BaK1 O2 6 18_567 91.79(4)
O2 BaK1 O2 6_665 18_567 91.79(4)
O2 BaK1 O2 4_565 18_567 66.84(5)
O2 BaK1 O2 5_565 18_567 66.84(5)
O2 BaK1 O2 5 17_667 91.79(4)
O2 BaK1 O2 4_665 17_667 66.84(5)
O2 BaK1 O2 6 17_667 120.56(3)
O2 BaK1 O2 6_665 17_667 66.84(5)
O2 BaK1 O2 4_565 17_667 120.56(3)
O2 BaK1 O2 5_565 17_667 91.79(4)
O2 BaK1 O2 18_567 17_667 53.73(5)
O2 BaK1 O2 5 16_557 66.84(5)
O2 BaK1 O2 4_665 16_557 91.79(4)
O2 BaK1 O2 6 16_557 66.84(5)
O2 BaK1 O2 6_665 16_557 120.56(3)
O2 BaK1 O2 4_565 16_557 91.79(4)
O2 BaK1 O2 5_565 16_557 120.56(3)
O2 BaK1 O2 18_567 16_557 53.73(5)
O2 BaK1 O2 17_667 16_557 53.73(5)
O2 BaK1 O1 5 14_456 88.64(4)
O2 BaK1 O1 4_665 14_456 118.94(4)
O2 BaK1 O1 6 14_456 53.54(4)
O2 BaK1 O1 6_665 14_456 118.94(4)
O2 BaK1 O1 4_565 14_456 53.54(4)
O2 BaK1 O1 5_565 14_456 88.64(4)
O2 BaK1 O1 18_567 14_456 120.26(3)
O2 BaK1 O1 17_667 14_456 172.86(4)
O2 BaK1 O1 16_557 14_456 120.26(3)
O2 BaK1 O1 5 13_676 118.94(4)
O2 BaK1 O1 4_665 13_676 88.64(4)
O2 BaK1 O1 6 13_676 118.94(4)
O2 BaK1 O1 6_665 13_676 53.54(4)
O2 BaK1 O1 4_565 13_676 88.64(4)
O2 BaK1 O1 5_565 13_676 53.54(4)
O2 BaK1 O1 18_567 13_676 120.26(3)
O2 BaK1 O1 17_667 13_676 120.26(3)
O2 BaK1 O1 16_557 13_676 172.86(4)
O1 BaK1 O1 14_456 13_676 65.40(4)
O2 BaK1 O1 5 15_656 53.54(4)
O2 BaK1 O1 4_665 15_656 53.54(4)
O2 BaK1 O1 6 15_656 88.64(4)
O2 BaK1 O1 6_665 15_656 88.64(4)
O2 BaK1 O1 4_565 15_656 118.94(4)
O2 BaK1 O1 5_565 15_656 118.94(4)
O2 BaK1 O1 18_567 15_656 172.86(4)
O2 BaK1 O1 17_667 15_656 120.26(3)
O2 BaK1 O1 16_557 15_656 120.26(3)
O1 BaK1 O1 14_456 15_656 65.40(4)
O1 BaK1 O1 13_676 15_656 65.40(4)
O2 Ba1 O2 17_556 16_556 64.58(5)
O2 Ba1 O2 17_556 2 103.83(6)
O2 Ba1 O2 16_556 2 144.07(2)
O2 Ba1 O2 17_556 . 144.07(3)
O2 Ba1 O2 16_556 . 103.83(6)
O2 Ba1 O2 2 . 64.58(5)
O2 Ba1 O2 17_556 18_556 64.58(5)
O2 Ba1 O2 16_556 18_556 64.58(5)
O2 Ba1 O2 2 18_556 144.07(2)
O2 Ba1 O2 . 18_556 144.07(2)
O2 Ba1 O2 17_556 3 144.07(3)
O2 Ba1 O2 16_556 3 144.07(3)
O2 Ba1 O2 2 3 64.58(5)
O2 Ba1 O2 . 3 64.58(5)
O2 Ba1 O2 18_556 3 103.83(6)
O2 Ba1 O1 17_556 3_565 120.27(3)
O2 Ba1 O1 16_556 3_565 55.95(3)
O2 Ba1 O1 2 3_565 120.27(3)
O2 Ba1 O1 . 3_565 55.95(3)
O2 Ba1 O1 18_556 3_565 93.20(2)
O2 Ba1 O1 3 3_565 93.19(2)
O2 Ba1 O1 17_556 3_455 55.95(3)
O2 Ba1 O1 16_556 3_455 120.27(3)
O2 Ba1 O1 2 3_455 55.95(3)
O2 Ba1 O1 . 3_455 120.27(3)
O2 Ba1 O1 18_556 3_455 93.20(2)
O2 Ba1 O1 3 3_455 93.20(2)
O1 Ba1 O1 3_565 3_455 169.63(7)
O2 Ba1 O1 17_556 2_665 93.20(2)
O2 Ba1 O1 16_556 2_665 55.95(3)
O2 Ba1 O1 2 2_665 93.20(2)
O2 Ba1 O1 . 2_665 55.95(3)
O2 Ba1 O1 18_556 2_665 120.27(3)
O2 Ba1 O1 3 2_665 120.27(3)
O1 Ba1 O1 3_565 2_665 49.63(7)
O1 Ba1 O1 3_455 2_665 120.0
O2 Ba1 O1 17_556 1_445 55.95(3)
O2 Ba1 O1 16_556 1_445 93.20(2)
O2 Ba1 O1 2 1_445 55.95(3)
O2 Ba1 O1 . 1_445 93.20(2)
O2 Ba1 O1 18_556 1_445 120.27(3)
O2 Ba1 O1 3 1_445 120.27(3)
O1 Ba1 O1 3_565 1_445 120.0
O1 Ba1 O1 3_455 1_445 49.63(7)
O1 Ba1 O1 2_665 1_445 70.37(7)
O2 Ba1 O1 17_556 2_655 93.19(2)
O2 Ba1 O1 16_556 2_655 120.27(3)
O2 Ba1 O1 2 2_655 93.19(2)
O2 Ba1 O1 . 2_655 120.27(3)
O2 Ba1 O1 18_556 2_655 55.95(3)
O2 Ba1 O1 3 2_655 55.95(3)
O1 Ba1 O1 3_565 2_655 120.0
O1 Ba1 O1 3_455 2_655 70.37(7)
O1 Ba1 O1 2_665 2_655 169.63(7)
O1 Ba1 O1 1_445 2_655 120.0
O2 Ba1 O1 17_556 1_545 120.27(3)
O2 Ba1 O1 16_556 1_545 93.19(2)
O2 Ba1 O1 2 1_545 120.27(3)
O2 Ba1 O1 . 1_545 93.20(2)
O2 Ba1 O1 18_556 1_545 55.95(3)
O2 Ba1 O1 3 1_545 55.95(3)
O1 Ba1 O1 3_565 1_545 70.37(7)
O1 Ba1 O1 3_455 1_545 120.0
O1 Ba1 O1 2_665 1_545 120.0
O1 Ba1 O1 1_445 1_545 169.63(7)
O1 Ba1 O1 2_655 1_545 49.63(7)
O2 Te1 O2 18_566 16_556 98.85(7)
O2 Te1 O2 18_566 17_666 98.85(7)
O2 Te1 O2 16_556 17_666 98.85(7)
O2 Te1 O1 18_566 2_665 91.52(5)
O2 Te1 O1 16_556 2_665 91.51(5)
O2 Te1 O1 17_666 2_665 163.99(7)
O2 Te1 O1 18_566 3_565 163.99(7)
O2 Te1 O1 16_556 3_565 91.51(5)
O2 Te1 O1 17_666 3_565 91.51(5)
O1 Te1 O1 2_665 3_565 75.95(6)
O2 Te1 O1 18_566 . 91.51(5)
O2 Te1 O1 16_556 . 163.99(7)
O2 Te1 O1 17_666 . 91.52(5)
O1 Te1 O1 2_665 . 75.95(6)
O1 Te1 O1 3_565 . 75.95(6)
O2 Na2 O2 16_556 4_554 180.00(9)
O2 Na2 O2 16_556 17_556 86.43(7)
O2 Na2 O2 4_554 17_556 93.57(7)
O2 Na2 O2 16_556 5_554 93.57(7)
O2 Na2 O2 4_554 5_554 86.43(7)
O2 Na2 O2 17_556 5_554 180.00(9)
O2 Na2 O2 16_556 18_556 86.43(7)
O2 Na2 O2 4_554 18_556 93.57(7)
O2 Na2 O2 17_556 18_556 86.43(7)
O2 Na2 O2 5_554 18_556 93.57(7)
O2 Na2 O2 16_556 6_554 93.57(7)
O2 Na2 O2 4_554 6_554 86.43(7)
O2 Na2 O2 17_556 6_554 93.57(7)
O2 Na2 O2 5_554 6_554 86.43(7)
O2 Na2 O2 18_556 6_554 180.00(7)
Te1 O1 Te1 16_556 . 89.44(8)
Te1 O1 Ba1 16_556 1_665 93.68(2)
Te1 O1 Ba1 . 1_665 93.68(2)
Te1 O1 Ba1 16_556 1_565 93.68(2)
Te1 O1 Ba1 . 1_565 93.68(2)
Ba1 O1 Ba1 1_665 1_565 169.63(7)
Te1 O1 BaK1 16_556 4_674 83.874(13)
Te1 O1 BaK1 . 4_674 173.32(6)
Ba1 O1 BaK1 1_665 4_674 86.77(2)
Ba1 O1 BaK1 1_565 4_674 86.77(2)
Te1 O1 KBA1 16_556 4_674 83.874(13)
Te1 O1 KBA1 . 4_674 173.32(6)
Ba1 O1 KBA1 1_665 4_674 86.77(2)
Ba1 O1 KBA1 1_565 4_674 86.77(2)
BaK1 O1 KBA1 4_674 4_674 0.000(7)
Te1 O1 BaK1 16_556 13_676 173.32(6)
Te1 O1 BaK1 . 13_676 83.874(13)
Ba1 O1 BaK1 1_665 13_676 86.77(2)
Ba1 O1 BaK1 1_565 13_676 86.77(2)
BaK1 O1 BaK1 4_674 13_676 102.81(5)
KBA1 O1 BaK1 4_674 13_676 102.8
Te1 O1 KBA1 16_556 13_676 173.32(6)
Te1 O1 KBA1 . 13_676 83.874(13)
Ba1 O1 KBA1 1_665 13_676 86.77(2)
Ba1 O1 KBA1 1_565 13_676 86.77(2)
BaK1 O1 KBA1 4_674 13_676 102.81(5)
KBA1 O1 KBA1 4_674 13_676 102.81(5)
BaK1 O1 KBA1 13_676 13_676 0.000(7)
Te1 O2 Na2 16_556 4 170.96(10)
Te1 O2 Ba1 16_556 . 99.37(7)
Na2 O2 Ba1 4 . 89.67(6)
Te1 O2 BaK1 16_556 4_664 93.26(3)
Na2 O2 BaK1 4 4_664 86.47(3)
Ba1 O2 BaK1 . 4_664 91.39(4)
Te1 O2 KBA1 16_556 4_664 93.26(3)
Na2 O2 KBA1 4 4_664 86.47(3)
Ba1 O2 KBA1 . 4_664 91.39(4)
BaK1 O2 KBA1 4_664 4_664 0.000(13)
Te1 O2 BaK1 16_556 4_564 93.26(3)
Na2 O2 BaK1 4 4_564 86.47(3)
Ba1 O2 BaK1 . 4_564 91.39(4)
BaK1 O2 BaK1 4_664 4_564 172.40(6)
KBA1 O2 BaK1 4_664 4_564 172.4
Te1 O2 KBA1 16_556 4_564 93.26(3)
Na2 O2 KBA1 4 4_564 86.47(3)
Ba1 O2 KBA1 . 4_564 91.39(4)
BaK1 O2 KBA1 4_664 4_564 172.40(6)
KBA1 O2 KBA1 4_664 4_564 172.40(6)
BaK1 O2 KBA1 4_564 4_564 0.0
Te1 O2 KBA1 16_556 16_557 87.26(6)
Na2 O2 KBA1 4 16_557 83.70(5)
Ba1 O2 KBA1 . 16_557 173.37(6)
BaK1 O2 KBA1 4_664 16_557 88.21(4)
KBA1 O2 KBA1 4_664 16_557 88.21(4)
BaK1 O2 KBA1 4_564 16_557 88.21(4)
KBA1 O2 KBA1 4_564 16_557 88.21(4)
Te1 O2 BaK1 16_556 16_557 87.26(6)
Na2 O2 BaK1 4 16_557 83.70(5)
Ba1 O2 BaK1 . 16_557 173.37(6)
BaK1 O2 BaK1 4_664 16_557 88.21(4)
KBA1 O2 BaK1 4_664 16_557 88.2
BaK1 O2 BaK1 4_564 16_557 88.21(4)
KBA1 O2 BaK1 4_564 16_557 88.2
KBA1 O2 BaK1 16_557 16_557 0.0

loop_
_geom_bond_atom_site_label_1
_geom_bond_atom_site_label_2
_geom_bond_site_symmetry_2
_geom_bond_distance
BaK1 O2 5 2.98780(19)
BaK1 O2 4_665 2.98780(19)
BaK1 O2 6 2.98783(19)
BaK1 O2 6_665 2.98782(19)
BaK1 O2 4_565 2.98784(19)
BaK1 O2 5_565 2.98785(19)
BaK1 O2 18_567 3.1064(18)
BaK1 O2 17_667 3.1064(19)
BaK1 O2 16_557 3.1064(19)
BaK1 O1 14_456 3.1927(12)
BaK1 O1 13_676 3.1927(12)
BaK1 O1 15_656 3.1927(12)
Ba1 O2 17_556 2.9532(18)
Ba1 O2 16_556 2.9532(18)
Ba1 O2 2 2.9532(18)
Ba1 O2 . 2.9532(18)
Ba1 O2 18_556 2.9532(18)
Ba1 O2 3 2.9532(18)
Ba1 O1 3_565 2.9935(14)
Ba1 O1 3_455 2.9935(14)
Ba1 O1 2_665 2.9935(14)
Ba1 O1 1_445 2.9935(14)
Ba1 O1 2_655 2.9935(14)
Ba1 O1 1_545 2.9935(14)
Te1 O2 18_566 1.8481(16)
Te1 O2 16_556 1.8481(16)
Te1 O2 17_666 1.8481(16)
Te1 O1 2_665 2.0418(14)
Te1 O1 3_565 2.0418(14)
Te1 O1 . 2.0418(14)
Na2 O2 16_556 2.3037(16)
Na2 O2 4_554 2.3037(16)
Na2 O2 17_556 2.3037(16)
Na2 O2 5_554 2.3037(16)
Na2 O2 18_556 2.3038(16)
Na2 O2 6_554 2.3038(16)
